data_2104955
loop_
_publ_author_name
'Johnstone, Russell D. L.'
'Allan, David'
'Lennie, Alistair'
'Pidcock, Elna'
'Valiente, Rafael'
'Rodr\'iguez, Fernando'
'Gonzalez, Jes\'us'
'Warren, John'
'Parsons, Simon'

_publ_section_title
;
 The effect of pressure on the crystal structure of bianthrone
;
_journal_issue 3
_journal_name_full 'Acta Crystallographica Section B'
_journal_page_first 226
_journal_page_last 237
_journal_paper_doi 10.1107/S0108768111009657
_journal_volume 67
_journal_year 2011
_chemical_formula_moiety 'C28 H16 O2'
_chemical_formula_sum 'C28 H16 O2'
_chemical_formula_weight 384.43
_chemical_name_common Bianthrone
_space_group_IT_number 14
_symmetry_cell_setting monoclinic
_symmetry_space_group_name_Hall '-P 2yn'
_symmetry_space_group_name_H-M 'P 1 21/n 1'
_atom_sites_solution_hydrogens geom
_atom_sites_solution_primary direct
_cell_angle_alpha 90
_cell_angle_beta 109.860(9)
_cell_angle_gamma 90
_cell_formula_units_Z 2
_cell_length_a 9.9021(14)
_cell_length_b 7.6543(18)
_cell_length_c 11.4225(11)
_cell_measurement_reflns_used 1079
_cell_measurement_temperature 293
_cell_measurement_theta_max 15
_cell_measurement_theta_min 3
_cell_volume 814.3(2)
_computing_cell_refinement 'USER DEFINED CELL REFINEMENT'
_computing_data_collection 'USER DEFINED DATA COLLECTION'
_computing_data_reduction 'USER DEFINED DATA REDUCTION'
_computing_molecular_graphics 'CAMERON (Watkin et al., 1996)'
_computing_publication_material 'CRYSTALS (Betteridge et al., 2003)'
_computing_structure_refinement 'CRYSTALS (Betteridge et al., 2003)'
_computing_structure_solution 'SIR92 (Altomare et al., 1994)'
_diffrn_ambient_temperature 293
_diffrn_measured_fraction_theta_full 0.730
_diffrn_measured_fraction_theta_max 0.693
_diffrn_measurement_device Unknown
_diffrn_measurement_device_type Serial
_diffrn_measurement_method \w
_diffrn_radiation_monochromator silicon
_diffrn_radiation_type synchrotron
_diffrn_radiation_wavelength 0.47920
_diffrn_reflns_av_R_equivalents 0.0866
_diffrn_reflns_limit_h_max 10
_diffrn_reflns_limit_h_min -10
_diffrn_reflns_limit_k_max 6
_diffrn_reflns_limit_k_min 0
_diffrn_reflns_limit_l_max 12
_diffrn_reflns_limit_l_min 0
_diffrn_reflns_number 3792
_diffrn_reflns_reduction_process
;
 Merged with SORTAV
 R.H. Blessing, (1987) Cryst. Rev. 1, 3-58
;
_diffrn_reflns_theta_full 11.634
_diffrn_reflns_theta_max 15.513
_diffrn_reflns_theta_min 1.590
_diffrn_standards_number 0
_exptl_absorpt_coefficient_mu 0.098
_exptl_absorpt_correction_T_max 0.99
_exptl_absorpt_correction_T_min 0.78
_exptl_absorpt_correction_type multi-scan
_exptl_absorpt_process_details 'SADABS (Siemens, 1996)'
_exptl_crystal_colour yellow
_exptl_crystal_density_diffrn 1.568
_exptl_crystal_density_method 'not measured'
_exptl_crystal_description block
_exptl_crystal_F_000 400
_exptl_crystal_size_max 0.20
_exptl_crystal_size_mid 0.20
_exptl_crystal_size_min 0.10
_refine_diff_density_max 0.15
_refine_diff_density_min -0.15
_refine_ls_extinction_method None
_refine_ls_goodness_of_fit_ref 1.0360
_refine_ls_hydrogen_treatment constr
_refine_ls_matrix_type full
_refine_ls_number_parameters 136
_refine_ls_number_reflns 625
_refine_ls_number_restraints 187
_refine_ls_R_factor_all 0.0680
_refine_ls_R_factor_gt 0.0436
_refine_ls_shift/su_max 0.000227
_refine_ls_structure_factor_coef F
_refine_ls_weighting_details
;
 Method, part 1, Chebychev polynomial, (Watkin, 1994, Prince, 1982)
 [weight] = 1.0/[A~0~*T~0~(x)+A~1~*T~1~(x) ... +A~n-1~]*T~n-1~(x)]
 where A~i~ are the Chebychev coefficients listed below and x= Fcalc/Fmax
 Method = Robust Weighting (Prince, 1982)
 W = [weight] * [1-(deltaF/6*sigmaF)^2^]^2^
 A~i~ are:
 12.9 -12.1 8.54
;
_refine_ls_weighting_scheme calc
_refine_ls_wR_factor_all 0.0588
_refine_ls_wR_factor_gt 0.0470
_refine_ls_wR_factor_ref 0.0470
_reflns_number_gt 625
_reflns_number_total 818
_reflns_threshold_expression I>2.0\s(I)
_cod_data_source_file gw5012.cif
_cod_data_source_block 2.2GPa
_cod_depositor_comments
;
The following automatic conversions were performed:

'_symmetry_cell_setting' value 'Monoclinic' changed to 'monoclinic'
according to /home/saulius/struct/CIF-dictionaries/cif_core.dic
dictionary named 'cif_core.dic' version 2.4.1 from 2010-06-29.

Automatic conversion script
Id: cif_fix_values 1698 2011-06-07 10:41:20Z adriana 
;
_cod_original_sg_symbol_H-M 'P 1 21/n 1 '
_cod_database_code 2104955
_cod_database_fobs_code 2104955

loop_
_symmetry_equiv_pos_as_xyz
x,y,z
-x,-y,-z
-x+1/2,y+1/2,-z+1/2
x+1/2,-y+1/2,z+1/2

loop_
_atom_site_type_symbol
_atom_site_label
_atom_site_fract_x
_atom_site_fract_y
_atom_site_fract_z
_atom_site_U_iso_or_equiv
_atom_site_adp_type
_atom_site_occupancy
_atom_site_disorder_assembly
_atom_site_disorder_group
O O1 0.86321(17) 0.4528(3) 0.07419(14) 0.0332 Uani 1.0000 . .
C C1 0.8877(2) 0.5103(4) 0.17949(17) 0.0243 Uani 1.0000 . .
C C2 0.7776(2) 0.5166(4) 0.23946(18) 0.0241 Uani 1.0000 . .
C C3 0.6331(2) 0.5105(4) 0.16595(19) 0.0287 Uani 1.0000 . .
C C4 0.5292(2) 0.5445(5) 0.2173(2) 0.0339 Uani 1.0000 . .
C C5 0.5684(2) 0.5827(4) 0.3421(2) 0.0334 Uani 1.0000 . .
C C6 0.7100(2) 0.5844(4) 0.4168(2) 0.0280 Uani 1.0000 . .
C C7 0.8177(2) 0.5480(4) 0.36758(18) 0.0235 Uani 1.0000 . .
C C8 0.9737(2) 0.5381(4) 0.44335(17) 0.0243 Uani 1.0000 . .
C C9 1.0652(2) 0.6194(4) 0.37746(18) 0.0217 Uani 1.0000 . .
C C10 1.1873(2) 0.7198(4) 0.43661(18) 0.0252 Uani 1.0000 . .
C C11 1.2678(2) 0.7872(4) 0.3705(2) 0.0286 Uani 1.0000 . .
C C12 1.2275(2) 0.7619(4) 0.2434(2) 0.0289 Uani 1.0000 . .
C C13 1.1055(2) 0.6697(4) 0.1819(2) 0.0265 Uani 1.0000 . .
C C14 1.0231(2) 0.5986(4) 0.24753(18) 0.0213 Uani 1.0000 . .
H H1 0.6065 0.4826 0.0800 0.0324 Uiso 1.0000 . .
H H2 0.4307 0.5418 0.1669 0.0390 Uiso 1.0000 . .
H H3 0.4962 0.6084 0.3771 0.0413 Uiso 1.0000 . .
H H4 0.7348 0.6106 0.5028 0.0346 Uiso 1.0000 . .
H H5 1.2148 0.7417 0.5235 0.0297 Uiso 1.0000 . .
H H6 1.3523 0.8520 0.4125 0.0342 Uiso 1.0000 . .
H H7 1.2845 0.8085 0.1986 0.0368 Uiso 1.0000 . .
H H8 1.0769 0.6543 0.0944 0.0334 Uiso 1.0000 . .

loop_
_atom_site_aniso_label
_atom_site_aniso_U_11
_atom_site_aniso_U_22
_atom_site_aniso_U_33
_atom_site_aniso_U_12
_atom_site_aniso_U_13
_atom_site_aniso_U_23
O1 0.0427(12) 0.036(2) 0.0203(8) -0.0034(8) 0.0098(7) -0.0031(8)
C1 0.0281(13) 0.025(3) 0.0176(11) 0.0018(10) 0.0052(8) 0.0034(11)
C2 0.0279(11) 0.022(2) 0.0217(10) -0.0032(10) 0.0071(8) 0.0033(12)
C3 0.0306(12) 0.024(3) 0.0264(12) -0.0039(11) 0.0029(8) 0.0024(13)
C4 0.0246(14) 0.030(3) 0.0422(13) -0.0071(11) 0.0056(10) 0.0010(14)
C5 0.0294(13) 0.031(3) 0.0429(13) 0.0026(12) 0.0163(10) 0.0023(15)
C6 0.0325(12) 0.027(3) 0.0273(13) 0.0040(11) 0.0133(9) 0.0004(13)
C7 0.0246(11) 0.022(2) 0.0237(10) -0.0021(11) 0.0076(8) 0.0002(12)
C8 0.0256(12) 0.032(3) 0.0164(10) 0.0001(11) 0.0082(8) -0.0046(12)
C9 0.0248(13) 0.020(2) 0.0205(10) 0.0047(9) 0.0081(8) 0.0018(12)
C10 0.0284(14) 0.029(3) 0.0171(11) 0.0014(10) 0.0060(9) -0.0029(12)
C11 0.0281(14) 0.029(3) 0.0284(11) 0.0014(11) 0.0092(9) 0.0036(13)
C12 0.0289(14) 0.034(3) 0.0286(11) 0.0008(11) 0.0163(9) 0.0044(13)
C13 0.0312(15) 0.030(3) 0.0227(12) 0.0040(10) 0.0143(9) -0.0001(12)
C14 0.0230(13) 0.021(3) 0.0207(10) 0.0060(9) 0.0084(8) -0.0005(11)

loop_
_atom_type_symbol
_atom_type_scat_Cromer_Mann_a1
_atom_type_scat_Cromer_Mann_a2
_atom_type_scat_Cromer_Mann_a3
_atom_type_scat_Cromer_Mann_a4
_atom_type_scat_Cromer_Mann_b1
_atom_type_scat_Cromer_Mann_b2
_atom_type_scat_Cromer_Mann_b3
_atom_type_scat_Cromer_Mann_b4
_atom_type_scat_Cromer_Mann_c
_atom_type_scat_dispersion_real
_atom_type_scat_dispersion_imag
_atom_type_scat_source
C 2.3100 1.0200 1.5886 0.8650 20.8439 10.2075 0.5687 51.6512 0.2156 0.0010 0.0010 'International Tables Vol C 4.2.6.8 and 6.1.1.4'
H 0.4930 0.3229 0.1402 0.0408 10.5109 26.1257 3.1424 57.7998 0.0030 0.0000 0.0000 'International Tables Vol C 4.2.6.8 and 6.1.1.4'
O 3.0485 2.2868 1.5463 0.8670 13.2771 5.7011 0.3239 32.9089 0.2508 0.0030 0.0030 'International Tables Vol C 4.2.6.8 and 6.1.1.4'

loop_
_geom_angle_atom_site_label_1
_geom_angle_atom_site_label_2
_geom_angle_atom_site_label_3
_geom_angle_site_symmetry_1
_geom_angle_site_symmetry_2
_geom_angle_site_symmetry_3
_geom_angle
_geom_angle_publ_flag
O1 C1 C2 . . . 122.50(17) yes
O1 C1 C14 . . . 121.78(17) yes
C2 C1 C14 . . . 115.24(17) yes
C1 C2 C3 . . . 119.35(16) yes
C1 C2 C7 . . . 119.97(16) yes
C3 C2 C7 . . . 120.30(16) yes
C2 C3 C4 . . . 120.16(19) yes
C2 C3 H1 . . . 119.9 no
C4 C3 H1 . . . 119.9 no
C3 C4 C5 . . . 119.71(19) yes
C3 C4 H2 . . . 120.1 no
C5 C4 H2 . . . 120.1 no
C4 C5 C6 . . . 120.98(19) yes
C4 C5 H3 . . . 119.5 no
C6 C5 H3 . . . 119.5 no
C5 C6 C7 . . . 120.57(18) yes
C5 C6 H4 . . . 119.7 no
C7 C6 H4 . . . 119.7 no
C2 C7 C6 . . . 118.16(16) yes
C2 C7 C8 . . . 117.84(16) yes
C6 C7 C8 . . . 124.00(17) yes
C7 C8 C8 . . 2_766 124.2(3) yes
C7 C8 C9 . . . 111.79(17) yes
C8 C8 C9 2_766 . . 124.0(2) yes
C8 C9 C10 . . . 123.91(17) yes
C8 C9 C14 . . . 118.09(17) yes
C10 C9 C14 . . . 117.96(17) yes
C9 C10 C11 . . . 120.66(18) yes
C9 C10 H5 . . . 119.7 no
C11 C10 H5 . . . 119.7 no
C10 C11 C12 . . . 120.74(19) yes
C10 C11 H6 . . . 119.6 no
C12 C11 H6 . . . 119.6 no
C11 C12 C13 . . . 119.99(19) yes
C11 C12 H7 . . . 120.0 no
C13 C12 H7 . . . 120.0 no
C12 C13 C14 . . . 120.16(18) yes
C12 C13 H8 . . . 119.9 no
C14 C13 H8 . . . 119.9 no
C1 C14 C9 . . . 120.04(16) yes
C1 C14 C13 . . . 119.49(16) yes
C9 C14 C13 . . . 120.38(17) yes

loop_
_geom_bond_atom_site_label_1
_geom_bond_atom_site_label_2
_geom_bond_site_symmetry_1
_geom_bond_site_symmetry_2
_geom_bond_distance
_geom_bond_publ_flag
O1 C1 . . 1.225(2) yes
C1 C2 . . 1.473(3) yes
C1 C14 . . 1.466(3) yes
C2 C3 . . 1.392(3) yes
C2 C7 . . 1.401(3) yes
C3 C4 . . 1.371(3) yes
C3 H1 . . 0.950 no
C4 C5 . . 1.376(3) yes
C4 H2 . . 0.950 no
C5 C6 . . 1.372(3) yes
C5 H3 . . 0.950 no
C6 C7 . . 1.392(3) yes
C6 H4 . . 0.950 no
C7 C8 . . 1.494(3) yes
C8 C8 . 2_766 1.352(4) yes
C8 C9 . . 1.496(3) yes
C9 C10 . . 1.399(3) yes
C9 C14 . . 1.408(3) yes
C10 C11 . . 1.371(3) yes
C10 H5 . . 0.950 no
C11 C12 . . 1.383(3) yes
C11 H6 . . 0.950 no
C12 C13 . . 1.369(3) yes
C12 H7 . . 0.950 no
C13 C14 . . 1.392(3) yes
C13 H8 . . 0.950 no
